data_7245799
loop_
_publ_author_name
'Umar, Q.'
'Huang, Y.'
'Nazeer, A.'
'Yin, H.'
'Zhang, J. C.'
'Luo, M.'
'Meng, X. G.'

_publ_section_title
;
 Synthesis, characterization and anticancer activities of Zn2+, Cu2+, Co2+
 and Ni2+ complexes involving chiral amino alcohols
;
_journal_issue 49
_journal_name_full 'RSC Advances'
_journal_page_first 32119
_journal_page_last 32128
_journal_paper_doi 10.1039/D2RA05576G
_journal_volume 12
_journal_year 2022
_chemical_absolute_configuration ad
_chemical_formula_sum 'C48 H66 Cl6 Co3 N6 O6'
_chemical_formula_weight 1212.55
_space_group_crystal_system orthorhombic
_space_group_IT_number 19
_space_group_name_Hall 'P 2ac 2ab'
_space_group_name_H-M_alt 'P 21 21 21'
_atom_sites_solution_hydrogens mixed
_audit_creation_method SHELXL-2013
_audit_update_record
;
2022-03-12 deposited with the CCDC.	2022-10-27 downloaded from the CCDC.
;
_cell_angle_alpha 90
_cell_angle_beta 90
_cell_angle_gamma 90
_cell_formula_units_Z 4
_cell_length_a 14.3688(11)
_cell_length_b 16.6075(14)
_cell_length_c 24.609(2)
_cell_measurement_reflns_used 7881
_cell_measurement_temperature 293(2)
_cell_measurement_theta_max 50.895
_cell_measurement_theta_min 5.001
_cell_volume 5872.4(8)
_computing_cell_refinement 'Bruker SAINT'
_computing_data_collection 'Bruker APEX2'
_computing_data_reduction 'Bruker SAINT'
_computing_molecular_graphics 'Bruker SHELXTL'
_computing_publication_material 'Bruker SHELXTL'
_computing_structure_refinement 'SHELXL-2013 (Sheldrick, 2013)'
_computing_structure_solution 'SHELXS-97 (Sheldrick 2008)'
_diffrn_ambient_temperature 293(2)
_diffrn_measured_fraction_theta_full 0.998
_diffrn_measured_fraction_theta_max 0.999
_diffrn_measurement_device_type 'Bruker APEX-II CCD'
_diffrn_measurement_method '\f and \w scans'
_diffrn_radiation_type MoK\a
_diffrn_radiation_wavelength 0.71073
_diffrn_reflns_av_R_equivalents 0.0438
_diffrn_reflns_av_unetI/netI 0.0656
_diffrn_reflns_Laue_measured_fraction_full 0.998
_diffrn_reflns_Laue_measured_fraction_max 0.999
_diffrn_reflns_limit_h_max 15
_diffrn_reflns_limit_h_min -17
_diffrn_reflns_limit_k_max 20
_diffrn_reflns_limit_k_min -20
_diffrn_reflns_limit_l_max 29
_diffrn_reflns_limit_l_min -24
_diffrn_reflns_number 28027
_diffrn_reflns_point_group_measured_fraction_full 0.997
_diffrn_reflns_point_group_measured_fraction_max 0.997
_diffrn_reflns_theta_full 25.242
_diffrn_reflns_theta_max 25.499
_diffrn_reflns_theta_min 1.641
_exptl_absorpt_coefficient_mu 1.158
_exptl_absorpt_correction_T_max 0.7456
_exptl_absorpt_correction_T_min 0.6855
_exptl_absorpt_correction_type multi-scan
_exptl_absorpt_process_details sadabs
_exptl_crystal_colour red
_exptl_crystal_density_diffrn 1.372
_exptl_crystal_description prismatic
_exptl_crystal_F_000 2508
_exptl_crystal_size_max 0.200
_exptl_crystal_size_mid 0.150
_exptl_crystal_size_min 0.110
_refine_diff_density_max 1.032
_refine_diff_density_min -1.218
_refine_diff_density_rms 0.225
_refine_ls_abs_structure_details
; 
 Flack x determined using 2354 quotients [(I+)-(I-)]/[(I+)+(I-)] 
 (Parsons and Flack (2004), Acta Cryst. A60, s61). 
;
_refine_ls_abs_structure_Flack 0.054(10)
_refine_ls_extinction_coef 0.027(3)
_refine_ls_extinction_expression Fc^*^=kFc[1+0.001xFc^2^\l^3^/sin(2\q)]^-1/4^
_refine_ls_extinction_method SHELXL
_refine_ls_goodness_of_fit_ref 1.060
_refine_ls_hydrogen_treatment constr
_refine_ls_matrix_type full
_refine_ls_number_parameters 596
_refine_ls_number_reflns 10885
_refine_ls_number_restraints 433
_refine_ls_restrained_S_all 1.060
_refine_ls_R_factor_all 0.1363
_refine_ls_R_factor_gt 0.0961
_refine_ls_shift/su_max 0.012
_refine_ls_shift/su_mean 0.001
_refine_ls_structure_factor_coef Fsqd
_refine_ls_weighting_details 'w=1/[\s^2^(Fo^2^)+(0.2000P)^2^] where P=(Fo^2^+2Fc^2^)/3'
_refine_ls_weighting_scheme calc
_refine_ls_wR_factor_gt 0.2610
_refine_ls_wR_factor_ref 0.3040
_reflns_Friedel_coverage 0.812
_reflns_Friedel_fraction_full 0.995
_reflns_Friedel_fraction_max 0.995
_reflns_number_gt 6966
_reflns_number_total 10885
_reflns_threshold_expression 'I > 2\s(I)'
_cod_data_source_file d2ra05576g2.cif
_cod_data_source_block mo_ddz20091_0m
_cod_database_code 7245799
_shelx_space_group_comment
; 
The symmetry employed for this shelxl refinement is uniquely defined 
by the following loop, which should always be used as a source of 
symmetry information in preference to the above space-group names. 
They are only intended as comments. 
;
_shelx_estimated_absorpt_t_min 0.801
_shelx_estimated_absorpt_t_max 0.883
_shelxl_version_number 2013-4

loop_
_space_group_symop_operation_xyz
'x, y, z'
'-x+1/2, -y, z+1/2'
'-x, y+1/2, -z+1/2'
'x+1/2, -y+1/2, -z'

loop_
_atom_site_label
_atom_site_type_symbol
_atom_site_fract_x
_atom_site_fract_y
_atom_site_fract_z
_atom_site_U_iso_or_equiv
_atom_site_adp_type
_atom_site_occupancy
_atom_site_site_symmetry_order
_atom_site_calc_flag
_atom_site_refinement_flags_posn
_atom_site_refinement_flags_adp
_atom_site_refinement_flags_occupancy
_atom_site_disorder_assembly
_atom_site_disorder_group
Co1 Co 0.48372(13) 0.68232(10) 0.29662(7) 0.0701(6) Uani 1 1 d . U . . .
Co2 Co 0.50477(12) 0.77482(10) 0.38351(7) 0.0673(5) Uani 1 1 d . . . . .
Co3 Co 0.52426(11) 0.86620(9) 0.47099(7) 0.0633(5) Uani 1 1 d . U . . .
N1 N 0.4254(8) 0.5768(6) 0.3014(5) 0.075(3) Uani 1 1 d . U . . .
H1A H 0.3601 0.5823 0.3107 0.089 Uiso 1 1 calc R U . . .
H1B H 0.4300 0.5491 0.2668 0.089 Uiso 1 1 calc R U . . .
N2 N 0.5879(9) 0.6446(7) 0.2537(5) 0.079(3) Uani 1 1 d . U . . .
H2A H 0.6219 0.6039 0.2738 0.095 Uiso 1 1 calc R U . . .
H2B H 0.5652 0.6203 0.2204 0.095 Uiso 1 1 calc R U . . .
N3 N 0.4138(8) 0.7199(8) 0.2332(4) 0.081(3) Uani 1 1 d . U . . .
H3A H 0.4431 0.7670 0.2174 0.097 Uiso 1 1 calc R U . . .
H3B H 0.4103 0.6780 0.2058 0.097 Uiso 1 1 calc R U . . .
N4 N 0.5665(7) 0.8220(6) 0.5419(4) 0.072(3) Uani 1 1 d . U . . .
H4A H 0.6284 0.7991 0.5386 0.086 Uiso 1 1 calc R U . . .
H4B H 0.5678 0.8639 0.5694 0.086 Uiso 1 1 calc R U . . .
N5 N 0.6054(7) 0.9609(7) 0.4710(5) 0.079(3) Uani 1 1 d . U . . .
H5A H 0.5838 1.0001 0.4446 0.094 Uiso 1 1 calc R U . . .
H5B H 0.6061 0.9859 0.5066 0.094 Uiso 1 1 calc R U . . .
N6 N 0.4235(7) 0.9235(6) 0.5029(5) 0.071(3) Uani 1 1 d . U . . .
H6A H 0.3749 0.8866 0.5143 0.085 Uiso 1 1 calc R U . . .
H6B H 0.4446 0.9536 0.5344 0.085 Uiso 1 1 calc R U . . .
O1 O 0.5453(7) 0.6565(5) 0.3627(4) 0.077(2) Uani 1 1 d . U . . .
H1 H 0.6127 0.6490 0.3591 0.093 Uiso 1 1 d R U . . .
O2 O 0.5470(7) 0.7839(5) 0.3015(4) 0.080(2) Uani 1 1 d . U . . .
H2D H 0.5176 0.8278 0.2812 0.096 Uiso 1 1 d R U . . .
O3 O 0.3908(7) 0.7284(5) 0.3407(3) 0.073(2) Uani 1 1 d . U . . .
H3 H 0.3553 0.6884 0.3614 0.087 Uiso 1 1 d R U . . .
O4 O 0.4527(6) 0.7702(5) 0.4643(3) 0.070(2) Uani 1 1 d . U . . .
H4D H 0.3856 0.7804 0.4661 0.084 Uiso 1 1 d R U . . .
O5 O 0.6209(6) 0.8110(5) 0.4301(4) 0.070(2) Uani 1 1 d . U . . .
H5D H 0.6486 0.7663 0.4504 0.084 Uiso 1 1 d R U . . .
O6 O 0.4764(6) 0.8931(4) 0.4022(3) 0.067(2) Uani 1 1 d . U . . .
H6D H 0.5178 0.9299 0.3826 0.080 Uiso 1 1 d R U . . .
C1 C 0.4992(11) 0.5927(7) 0.3874(5) 0.078(3) Uani 1 1 d . U . . .
H1C H 0.4426 0.6120 0.4045 0.093 Uiso 1 1 calc R U . . .
H1D H 0.5384 0.5694 0.4154 0.093 Uiso 1 1 calc R U . . .
C2 C 0.4759(12) 0.5296(7) 0.3451(5) 0.081(4) Uani 1 1 d . U . . .
H2 H 0.5344 0.5099 0.3296 0.097 Uiso 1 1 calc R U . . .
C3 C 0.4244(14) 0.4590(10) 0.3676(7) 0.095(4) Uani 1 1 d . U . . .
C4 C 0.335(2) 0.4639(16) 0.3859(12) 0.149(8) Uani 1 1 d . U . . .
H4 H 0.2995 0.5093 0.3786 0.178 Uiso 1 1 calc R U . . .
C5 C 0.299(3) 0.402(2) 0.4149(15) 0.176(10) Uani 1 1 d . U . . .
H5 H 0.2431 0.4073 0.4340 0.211 Uiso 1 1 calc R U . . .
C6 C 0.348(3) 0.3300(16) 0.4148(12) 0.158(10) Uani 1 1 d . U . . .
H6 H 0.3196 0.2857 0.4309 0.190 Uiso 1 1 calc R U . . .
C7 C 0.429(2) 0.3193(10) 0.3946(9) 0.126(7) Uani 1 1 d . U . . .
H7 H 0.4589 0.2694 0.3954 0.151 Uiso 1 1 calc R U . . .
C8 C 0.4715(16) 0.3871(8) 0.3711(7) 0.100(5) Uani 1 1 d . U . . .
H8 H 0.5319 0.3835 0.3578 0.119 Uiso 1 1 calc R U . . .
C9 C 0.6439(11) 0.7729(11) 0.2907(8) 0.096(5) Uani 1 1 d . U . . .
H9A H 0.6745 0.7494 0.3220 0.115 Uiso 1 1 calc R U . . .
H9B H 0.6730 0.8244 0.2829 0.115 Uiso 1 1 calc R U . . .
C10 C 0.6533(12) 0.7149(11) 0.2399(7) 0.095(5) Uani 1 1 d . U . . .
H10 H 0.6323 0.7422 0.2068 0.114 Uiso 1 1 calc R U . . .
C11 C 0.7522(11) 0.6875(14) 0.2337(8) 0.164(10) Uani 1 1 d G U . . .
C12 C 0.7997(13) 0.6378(14) 0.2697(9) 0.207(13) Uani 1 1 d G U . . .
H12 H 0.7682 0.6140 0.2986 0.248 Uiso 1 1 calc R U . . .
C13 C 0.8943(13) 0.6237(16) 0.2626(12) 0.236(15) Uani 1 1 d G U . . .
H13 H 0.9261 0.5904 0.2867 0.283 Uiso 1 1 calc R U . . .
C14 C 0.9413(11) 0.659(2) 0.2194(14) 0.260(17) Uani 1 1 d G U . . .
H14 H 1.0045 0.6497 0.2146 0.313 Uiso 1 1 calc R U . . .
C15 C 0.8937(18) 0.709(2) 0.1834(11) 0.293(18) Uani 1 1 d G U . . .
H15 H 0.9252 0.7326 0.1545 0.352 Uiso 1 1 calc R U . . .
C16 C 0.7992(18) 0.7230(17) 0.1906(9) 0.284(17) Uani 1 1 d G U . . .
H16 H 0.7674 0.7562 0.1665 0.341 Uiso 1 1 calc R U . . .
C17 C 0.3324(10) 0.7801(12) 0.3093(6) 0.089(4) Uani 1 1 d . U . . .
H17A H 0.3616 0.8323 0.3047 0.107 Uiso 1 1 calc R U . . .
H17B H 0.2730 0.7876 0.3273 0.107 Uiso 1 1 calc R U . . .
C18 C 0.3182(11) 0.7402(13) 0.2543(7) 0.102(5) Uani 1 1 d . U . . .
H18 H 0.2796 0.6918 0.2576 0.122 Uiso 1 1 calc R U . . .
C19 C 0.2711(10) 0.8050(9) 0.2143(6) 0.116(6) Uani 1 1 d G U . . .
C20 C 0.1842(11) 0.7830(9) 0.1944(8) 0.161(9) Uani 1 1 d G U . . .
H20 H 0.1603 0.7322 0.2020 0.194 Uiso 1 1 calc R U . . .
C21 C 0.1330(11) 0.8369(13) 0.1632(9) 0.189(12) Uani 1 1 d G U . . .
H21 H 0.0749 0.8221 0.1499 0.227 Uiso 1 1 calc R U . . .
C22 C 0.1688(15) 0.9128(13) 0.1518(9) 0.226(14) Uani 1 1 d G U . . .
H22 H 0.1346 0.9488 0.1309 0.272 Uiso 1 1 calc R U . . .
C23 C 0.2557(15) 0.9348(9) 0.1717(9) 0.196(12) Uani 1 1 d G U . . .
H23 H 0.2796 0.9856 0.1641 0.235 Uiso 1 1 calc R U . . .
C24 C 0.3069(10) 0.8809(10) 0.2029(7) 0.168(10) Uani 1 1 d G U . . .
H24 H 0.3650 0.8956 0.2162 0.202 Uiso 1 1 calc R U . . .
C25 C 0.4814(11) 0.7126(7) 0.5020(5) 0.076(3) Uani 1 1 d . U . . .
H25A H 0.5382 0.6865 0.4900 0.091 Uiso 1 1 calc R U . . .
H25B H 0.4337 0.6719 0.5068 0.091 Uiso 1 1 calc R U . . .
C26 C 0.4983(9) 0.7593(8) 0.5562(5) 0.074(3) Uani 1 1 d . U . . .
H26 H 0.4400 0.7856 0.5668 0.089 Uiso 1 1 calc R U . . .
C27 C 0.5278(11) 0.7043(7) 0.6009(6) 0.075(3) Uani 1 1 d . U . . .
C28 C 0.487(2) 0.7115(12) 0.6501(7) 0.136(8) Uani 1 1 d . U . . .
H28 H 0.4437 0.7520 0.6555 0.163 Uiso 1 1 calc R U . . .
C29 C 0.509(2) 0.6610(16) 0.6926(8) 0.158(9) Uani 1 1 d . U . . .
H29 H 0.4740 0.6658 0.7244 0.189 Uiso 1 1 calc R U . . .
C30 C 0.575(2) 0.6059(15) 0.6909(10) 0.135(8) Uani 1 1 d . U . . .
H30 H 0.5893 0.5735 0.7206 0.162 Uiso 1 1 calc R U . . .
C31 C 0.6204(15) 0.6001(13) 0.6441(13) 0.140(8) Uani 1 1 d . U . . .
H31 H 0.6666 0.5612 0.6407 0.168 Uiso 1 1 calc R U . . .
C32 C 0.6004(14) 0.6527(13) 0.5975(8) 0.115(6) Uani 1 1 d . U . . .
H32 H 0.6368 0.6505 0.5663 0.138 Uiso 1 1 calc R U . . .
C33 C 0.6869(9) 0.8689(8) 0.4138(6) 0.073(3) Uani 1 1 d . U . . .
H33A H 0.6659 0.8946 0.3806 0.088 Uiso 1 1 calc R U . . .
H33B H 0.7456 0.8424 0.4062 0.088 Uiso 1 1 calc R U . . .
C34 C 0.7014(8) 0.9312(9) 0.4561(6) 0.075(3) Uani 1 1 d . U . . .
H34 H 0.7273 0.9042 0.4882 0.090 Uiso 1 1 calc R U . . .
C35 C 0.7648(11) 0.9978(9) 0.4418(7) 0.089(4) Uani 1 1 d . U . . .
C36 C 0.8587(12) 0.9861(13) 0.4328(13) 0.151(8) Uani 1 1 d . U . . .
H36 H 0.8805 0.9334 0.4335 0.182 Uiso 1 1 calc R U . . .
C37 C 0.9208(16) 1.044(2) 0.4232(14) 0.176(10) Uani 1 1 d . U . . .
H37 H 0.9829 1.0294 0.4198 0.211 Uiso 1 1 calc R U . . .
C38 C 0.8995(16) 1.1246(16) 0.4180(10) 0.131(7) Uani 1 1 d . U . . .
H38 H 0.9440 1.1640 0.4108 0.157 Uiso 1 1 calc R U . . .
C39 C 0.807(2) 1.1414(12) 0.4242(11) 0.150(8) Uani 1 1 d . U . . .
H39 H 0.7879 1.1947 0.4221 0.180 Uiso 1 1 calc R U . . .
C40 C 0.7388(14) 1.0796(10) 0.4340(8) 0.110(5) Uani 1 1 d . U . . .
H40 H 0.6762 1.0936 0.4352 0.132 Uiso 1 1 calc R U . . .
C41 C 0.3845(10) 0.9265(9) 0.4083(6) 0.076(3) Uani 1 1 d . U . . .
H41A H 0.3393 0.8838 0.4134 0.092 Uiso 1 1 calc R U . . .
H41B H 0.3675 0.9569 0.3761 0.092 Uiso 1 1 calc R U . . .
C42 C 0.3867(9) 0.9817(8) 0.4582(6) 0.072(3) Uani 1 1 d . U . . .
H42 H 0.4353 1.0220 0.4518 0.087 Uiso 1 1 calc R U . . .
C43 C 0.3017(7) 1.0259(6) 0.4750(6) 0.082(4) Uani 1 1 d G U . . .
C44 C 0.3055(10) 1.1093(6) 0.4705(10) 0.207(12) Uani 1 1 d G U . . .
H44 H 0.3584 1.1339 0.4565 0.248 Uiso 1 1 calc R U . . .
C45 C 0.2302(13) 1.1559(6) 0.4869(12) 0.264(15) Uani 1 1 d G U . . .
H45 H 0.2328 1.2116 0.4839 0.317 Uiso 1 1 calc R U . . .
C46 C 0.1511(11) 1.1191(10) 0.5079(10) 0.225(14) Uani 1 1 d G U . . .
H46 H 0.1007 1.1502 0.5189 0.270 Uiso 1 1 calc R U . . .
C47 C 0.1472(8) 1.0357(10) 0.5124(9) 0.212(13) Uani 1 1 d G U . . .
H47 H 0.0943 1.0111 0.5264 0.255 Uiso 1 1 calc R U . . .
C48 C 0.2225(8) 0.9891(6) 0.4960(8) 0.160(10) Uani 1 1 d G U . . .
H48 H 0.2200 0.9334 0.4990 0.192 Uiso 1 1 calc R U . . .
Cl1 Cl 0.5167(3) 0.1017(2) 0.36125(19) 0.1033(13) Uani 1 1 d . . . . .
Cl2 Cl 0.5509(9) 0.9819(8) 0.6134(5) 0.293(8) Uani 1 1 d . . . . .
Cl3 Cl 0.2727(7) 0.6987(11) 0.4357(6) 0.294(8) Uani 1 1 d . . . . .
Cl4 Cl 0.7444(12) 0.6867(11) 0.4434(11) 0.405(16) Uani 1 1 d . . . . .
Cl5 Cl 0.2052(15) 0.5660(14) 0.2994(9) 0.209(8) Uani 0.5 1 d . . P . .
Cl6 Cl 0.5102(11) 0.9514(9) 0.2806(5) 0.274(7) Uani 1 1 d . . . . .
Cl5' Cl 0.545(3) 0.112(6) 0.5529(14) 0.55(5) Uani 0.5 1 d . . P . .

loop_
_atom_site_aniso_label
_atom_site_aniso_U_11
_atom_site_aniso_U_22
_atom_site_aniso_U_33
_atom_site_aniso_U_23
_atom_site_aniso_U_13
_atom_site_aniso_U_12
Co1 0.0738(11) 0.0697(10) 0.0667(10) -0.0023(7) 0.0075(8) 0.0123(9)
Co2 0.0735(10) 0.0584(9) 0.0700(10) -0.0003(7) 0.0088(8) 0.0032(7)
Co3 0.0596(9) 0.0548(8) 0.0756(10) 0.0008(7) 0.0090(8) 0.0002(7)
N1 0.072(6) 0.076(7) 0.075(7) -0.011(6) 0.004(5) 0.011(5)
N2 0.092(8) 0.071(6) 0.075(7) -0.019(6) 0.008(6) 0.009(6)
N3 0.088(7) 0.092(7) 0.061(6) -0.006(6) 0.011(5) 0.021(6)
N4 0.066(6) 0.069(6) 0.081(7) -0.004(5) 0.002(5) -0.004(5)
N5 0.065(6) 0.069(6) 0.102(8) -0.007(6) 0.015(6) -0.009(5)
N6 0.071(6) 0.062(5) 0.078(7) 0.004(5) 0.008(5) -0.006(5)
O1 0.083(6) 0.070(5) 0.079(5) -0.007(4) 0.005(4) 0.012(4)
O2 0.090(6) 0.069(5) 0.082(6) 0.001(4) 0.022(5) 0.015(5)
O3 0.083(5) 0.068(5) 0.067(5) 0.007(4) 0.011(4) 0.004(5)
O4 0.066(5) 0.070(4) 0.073(5) 0.001(4) -0.002(4) 0.001(4)
O5 0.062(5) 0.062(4) 0.087(6) 0.004(4) 0.007(4) 0.008(4)
O6 0.069(5) 0.053(4) 0.078(5) 0.008(4) 0.022(4) 0.002(4)
C1 0.100(10) 0.062(7) 0.071(7) -0.004(6) 0.003(8) 0.011(7)
C2 0.102(10) 0.064(7) 0.075(8) 0.006(6) 0.005(7) -0.006(7)
C3 0.110(12) 0.083(9) 0.093(10) -0.008(8) 0.000(9) -0.007(9)
C4 0.157(19) 0.116(15) 0.173(19) 0.001(15) 0.045(17) -0.006(15)
C5 0.17(2) 0.15(2) 0.20(2) 0.02(2) 0.04(2) -0.01(2)
C6 0.21(3) 0.104(15) 0.17(2) 0.018(15) 0.02(2) -0.060(18)
C7 0.21(2) 0.052(8) 0.119(14) 0.003(9) -0.018(15) -0.007(12)
C8 0.143(14) 0.062(8) 0.094(10) -0.001(7) 0.004(10) -0.002(9)
C9 0.076(9) 0.094(10) 0.118(12) -0.016(10) 0.026(8) -0.010(8)
C10 0.093(10) 0.112(11) 0.081(9) -0.005(9) 0.025(8) 0.023(9)
C11 0.139(17) 0.19(2) 0.157(19) -0.046(17) 0.071(15) 0.009(17)
C12 0.109(16) 0.21(3) 0.30(3) -0.05(3) -0.066(19) 0.052(18)
C13 0.096(16) 0.25(3) 0.36(4) -0.06(3) -0.01(2) 0.01(2)
C14 0.14(3) 0.35(4) 0.29(4) -0.03(4) 0.02(3) 0.00(3)
C15 0.16(3) 0.50(5) 0.22(3) 0.03(3) 0.07(3) -0.01(4)
C16 0.20(3) 0.44(4) 0.22(3) 0.01(3) 0.08(3) 0.01(3)
C17 0.069(8) 0.124(11) 0.074(8) 0.000(9) 0.000(6) 0.033(8)
C18 0.076(9) 0.145(14) 0.084(10) -0.010(10) -0.001(7) 0.031(9)
C19 0.099(11) 0.150(16) 0.100(11) 0.015(11) 0.001(9) 0.033(12)
C20 0.153(19) 0.159(19) 0.17(2) -0.032(17) -0.057(17) -0.004(17)
C21 0.19(2) 0.157(19) 0.22(2) -0.05(2) -0.11(2) 0.079(19)
C22 0.20(3) 0.24(3) 0.23(3) 0.01(3) -0.07(2) 0.05(3)
C23 0.17(2) 0.20(2) 0.22(3) 0.06(2) -0.06(2) 0.08(2)
C24 0.18(2) 0.112(15) 0.22(2) 0.034(17) -0.04(2) 0.006(16)
C25 0.099(9) 0.053(6) 0.076(7) 0.004(5) -0.004(7) -0.007(6)
C26 0.071(8) 0.077(7) 0.074(7) -0.004(6) 0.005(6) 0.003(6)
C27 0.097(9) 0.048(6) 0.080(8) 0.001(5) -0.007(7) -0.006(6)
C28 0.21(2) 0.116(13) 0.083(10) 0.013(10) 0.004(13) 0.025(15)
C29 0.25(3) 0.140(16) 0.085(11) 0.032(12) 0.016(16) 0.03(2)
C30 0.19(2) 0.112(15) 0.103(14) 0.031(13) -0.002(15) -0.022(15)
C31 0.102(13) 0.101(12) 0.22(2) 0.047(15) -0.060(15) 0.013(10)
C32 0.105(12) 0.121(13) 0.118(13) 0.030(11) -0.008(11) -0.013(11)
C33 0.068(7) 0.068(7) 0.083(8) 0.002(7) 0.010(6) 0.018(6)
C34 0.049(6) 0.096(9) 0.080(8) -0.001(7) 0.009(6) -0.008(6)
C35 0.074(8) 0.082(8) 0.110(10) 0.027(8) -0.010(8) -0.002(7)
C36 0.058(9) 0.102(12) 0.29(3) 0.033(16) 0.023(13) 0.006(9)
C37 0.076(12) 0.18(2) 0.27(3) 0.05(2) 0.025(15) -0.024(14)
C38 0.105(13) 0.129(16) 0.158(17) 0.020(14) 0.013(13) -0.024(13)
C39 0.17(2) 0.071(10) 0.21(2) 0.041(13) 0.041(18) 0.009(12)
C40 0.101(11) 0.092(11) 0.136(14) 0.026(11) 0.005(11) -0.011(9)
C41 0.073(8) 0.085(9) 0.071(8) 0.004(7) 0.008(6) 0.002(7)
C42 0.070(7) 0.062(7) 0.084(8) -0.001(6) 0.017(6) -0.009(6)
C43 0.072(7) 0.056(6) 0.117(11) 0.010(7) 0.026(8) 0.006(6)
C44 0.170(19) 0.081(12) 0.37(3) 0.062(18) 0.12(2) 0.050(12)
C45 0.18(2) 0.17(2) 0.45(4) 0.07(3) 0.13(3) 0.057(18)
C46 0.18(2) 0.16(2) 0.34(3) 0.08(2) 0.14(2) 0.081(16)
C47 0.147(17) 0.170(19) 0.32(3) 0.13(2) 0.155(19) 0.083(15)
C48 0.110(14) 0.115(13) 0.25(2) 0.080(16) 0.079(16) 0.022(11)
Cl1 0.110(3) 0.087(2) 0.112(3) 0.032(2) 0.007(2) -0.005(2)
Cl2 0.274(12) 0.307(12) 0.300(12) -0.222(11) -0.152(10) 0.161(11)
Cl3 0.127(6) 0.44(2) 0.316(15) 0.096(16) 0.026(7) -0.021(10)
Cl4 0.259(16) 0.33(2) 0.62(4) 0.23(3) 0.080(18) 0.106(15)
Cl5 0.179(14) 0.213(18) 0.237(19) -0.039(16) 0.010(14) -0.025(14)
Cl6 0.317(16) 0.263(12) 0.241(11) 0.083(9) 0.079(13) 0.063(13)
Cl5' 0.40(6) 1.02(17) 0.23(3) -0.06(6) -0.02(4) 0.12(10)

loop_
_atom_type_symbol
_atom_type_description
_atom_type_scat_dispersion_real
_atom_type_scat_dispersion_imag
_atom_type_scat_source
C C 0.0033 0.0016 'International Tables Vol C Tables 4.2.6.8 and 6.1.1.4'
H H 0.0000 0.0000 'International Tables Vol C Tables 4.2.6.8 and 6.1.1.4'
N N 0.0061 0.0033 'International Tables Vol C Tables 4.2.6.8 and 6.1.1.4'
O O 0.0106 0.0060 'International Tables Vol C Tables 4.2.6.8 and 6.1.1.4'
Cl Cl 0.1484 0.1585 'International Tables Vol C Tables 4.2.6.8 and 6.1.1.4'
Co Co 0.3494 0.9721 'International Tables Vol C Tables 4.2.6.8 and 6.1.1.4'

loop_
_geom_angle_atom_site_label_1
_geom_angle_atom_site_label_2
_geom_angle_atom_site_label_3
_geom_angle
_geom_angle_site_symmetry_1
_geom_angle_site_symmetry_3
_geom_angle_publ_flag
O3 Co1 O1 86.0(4) . . ?
O3 Co1 O2 86.7(4) . . ?
O1 Co1 O2 85.6(4) . . ?
O3 Co1 N2 173.8(5) . . ?
O1 Co1 N2 91.9(5) . . ?
O2 Co1 N2 87.3(4) . . ?
O3 Co1 N1 91.5(4) . . ?
O1 Co1 N1 86.9(4) . . ?
O2 Co1 N1 172.4(5) . . ?
N2 Co1 N1 94.3(5) . . ?
O3 Co1 N3 88.0(4) . . ?
O1 Co1 N3 173.2(4) . . ?
O2 Co1 N3 90.8(5) . . ?
N2 Co1 N3 93.7(5) . . ?
N1 Co1 N3 96.6(5) . . ?
O3 Co1 Co2 51.7(3) . . ?
O1 Co1 Co2 52.2(3) . . ?
O2 Co1 Co2 52.1(3) . . ?
N2 Co1 Co2 122.6(4) . . ?
N1 Co1 Co2 121.5(3) . . ?
N3 Co1 Co2 121.1(4) . . ?
O6 Co2 O3 108.0(4) . . ?
O6 Co2 O5 76.3(3) . . ?
O3 Co2 O5 174.7(3) . . ?
O6 Co2 O2 101.7(3) . . ?
O3 Co2 O2 76.7(4) . . ?
O5 Co2 O2 105.7(4) . . ?
O6 Co2 O1 175.2(4) . . ?
O3 Co2 O1 75.6(4) . . ?
O5 Co2 O1 100.3(4) . . ?
O2 Co2 O1 75.8(3) . . ?
O6 Co2 O4 75.9(3) . . ?
O3 Co2 O4 100.5(3) . . ?
O5 Co2 O4 77.4(3) . . ?
O2 Co2 O4 175.6(4) . . ?
O1 Co2 O4 106.9(3) . . ?
O6 Co2 Co3 45.0(2) . . ?
O3 Co2 Co3 134.6(2) . . ?
O5 Co2 Co3 46.5(2) . . ?
O2 Co2 Co3 134.8(3) . . ?
O1 Co2 Co3 134.5(3) . . ?
O4 Co2 Co3 45.4(2) . . ?
O6 Co2 Co1 135.3(3) . . ?
O3 Co2 Co1 44.9(2) . . ?
O5 Co2 Co1 133.9(2) . . ?
O2 Co2 Co1 45.9(3) . . ?
O1 Co2 Co1 45.3(3) . . ?
O4 Co2 Co1 133.9(2) . . ?
Co3 Co2 Co1 179.29(9) . . ?
O6 Co3 N6 88.6(4) . . ?
O6 Co3 O4 85.6(3) . . ?
N6 Co3 O4 92.5(4) . . ?
O6 Co3 O5 84.6(4) . . ?
N6 Co3 O5 173.2(4) . . ?
O4 Co3 O5 86.9(4) . . ?
O6 Co3 N5 91.6(5) . . ?
N6 Co3 N5 92.9(5) . . ?
O4 Co3 N5 173.8(4) . . ?
O5 Co3 N5 87.3(4) . . ?
O6 Co3 N4 171.6(4) . . ?
N6 Co3 N4 93.1(5) . . ?
O4 Co3 N4 86.1(4) . . ?
O5 Co3 N4 93.6(4) . . ?
N5 Co3 N4 96.6(5) . . ?
O6 Co3 Co2 50.6(2) . . ?
N6 Co3 Co2 122.8(3) . . ?
O4 Co3 Co2 52.6(3) . . ?
O5 Co3 Co2 52.0(3) . . ?
N5 Co3 Co2 121.6(4) . . ?
N4 Co3 Co2 122.3(3) . . ?
C2 N1 Co1 107.7(8) . . ?
C2 N1 H1A 110.2 . . ?
Co1 N1 H1A 110.2 . . ?
C2 N1 H1B 110.2 . . ?
Co1 N1 H1B 110.2 . . ?
H1A N1 H1B 108.5 . . ?
C10 N2 Co1 110.3(8) . . ?
C10 N2 H2A 109.6 . . ?
Co1 N2 H2A 109.6 . . ?
C10 N2 H2B 109.6 . . ?
Co1 N2 H2B 109.6 . . ?
H2A N2 H2B 108.1 . . ?
C18 N3 Co1 105.3(9) . . ?
C18 N3 H3A 110.7 . . ?
Co1 N3 H3A 110.7 . . ?
C18 N3 H3B 110.7 . . ?
Co1 N3 H3B 110.7 . . ?
H3A N3 H3B 108.8 . . ?
C26 N4 Co3 105.5(7) . . ?
C26 N4 H4A 110.6 . . ?
Co3 N4 H4A 110.6 . . ?
C26 N4 H4B 110.6 . . ?
Co3 N4 H4B 110.6 . . ?
H4A N4 H4B 108.8 . . ?
C34 N5 Co3 106.3(8) . . ?
C34 N5 H5A 110.5 . . ?
Co3 N5 H5A 110.5 . . ?
C34 N5 H5B 110.5 . . ?
Co3 N5 H5B 110.5 . . ?
H5A N5 H5B 108.7 . . ?
C42 N6 Co3 106.1(7) . . ?
C42 N6 H6A 110.5 . . ?
Co3 N6 H6A 110.5 . . ?
C42 N6 H6B 110.5 . . ?
Co3 N6 H6B 110.5 . . ?
H6A N6 H6B 108.7 . . ?
C1 O1 Co1 109.0(9) . . ?
C1 O1 Co2 118.1(7) . . ?
Co1 O1 Co2 82.5(3) . . ?
C1 O1 H1 114.4 . . ?
Co1 O1 H1 114.4 . . ?
Co2 O1 H1 114.4 . . ?
C9 O2 Co1 109.7(9) . . ?
C9 O2 Co2 116.7(10) . . ?
Co1 O2 Co2 82.0(3) . . ?
C9 O2 H2D 114.7 . . ?
Co1 O2 H2D 114.7 . . ?
Co2 O2 H2D 114.7 . . ?
C17 O3 Co1 110.5(8) . . ?
C17 O3 Co2 120.7(9) . . ?
Co1 O3 Co2 83.4(4) . . ?
C17 O3 H3 112.5 . . ?
Co1 O3 H3 113.2 . . ?
Co2 O3 H3 113.2 . . ?
C25 O4 Co3 110.9(8) . . ?
C25 O4 Co2 122.9(8) . . ?
Co3 O4 Co2 82.0(3) . . ?
C25 O4 H4D 112.2 . . ?
Co3 O4 H4D 112.5 . . ?
Co2 O4 H4D 112.5 . . ?
C33 O5 Co3 107.9(7) . . ?
C33 O5 Co2 124.9(8) . . ?
Co3 O5 Co2 81.4(3) . . ?
C33 O5 H5D 112.9 . . ?
Co3 O5 H5D 112.5 . . ?
Co2 O5 H5D 112.5 . . ?
C41 O6 Co3 109.4(7) . . ?
C41 O6 Co2 125.0(8) . . ?
Co3 O6 Co2 84.4(3) . . ?
C41 O6 H6D 111.6 . . ?
Co3 O6 H6D 111.6 . . ?
Co2 O6 H6D 111.5 . . ?
O1 C1 C2 109.4(10) . . ?
O1 C1 H1C 109.8 . . ?
C2 C1 H1C 109.8 . . ?
O1 C1 H1D 109.8 . . ?
C2 C1 H1D 109.8 . . ?
H1C C1 H1D 108.2 . . ?
C3 C2 N1 115.6(14) . . ?
C3 C2 C1 113.5(12) . . ?
N1 C2 C1 103.6(10) . . ?
C3 C2 H2 107.9 . . ?
N1 C2 H2 107.9 . . ?
C1 C2 H2 107.9 . . ?
C4 C3 C8 119.6(19) . . ?
C4 C3 C2 122.9(19) . . ?
C8 C3 C2 117.5(17) . . ?
C5 C4 C3 120(3) . . ?
C5 C4 H4 120.2 . . ?
C3 C4 H4 120.2 . . ?
C4 C5 C6 117(3) . . ?
C4 C5 H5 121.5 . . ?
C6 C5 H5 121.5 . . ?
C7 C6 C5 126(2) . . ?
C7 C6 H6 117.1 . . ?
C5 C6 H6 117.1 . . ?
C6 C7 C8 116(2) . . ?
C6 C7 H7 121.9 . . ?
C8 C7 H7 121.9 . . ?
C3 C8 C7 121(2) . . ?
C3 C8 H8 119.6 . . ?
C7 C8 H8 119.6 . . ?
O2 C9 C10 107.9(13) . . ?
O2 C9 H9A 110.1 . . ?
C10 C9 H9A 110.1 . . ?
O2 C9 H9B 110.1 . . ?
C10 C9 H9B 110.1 . . ?
H9A C9 H9B 108.4 . . ?
C11 C10 N2 111.7(15) . . ?
C11 C10 C9 110.2(15) . . ?
N2 C10 C9 103.6(11) . . ?
C11 C10 H10 110.4 . . ?
N2 C10 H10 110.4 . . ?
C9 C10 H10 110.4 . . ?
C12 C11 C16 120.0 . . ?
C12 C11 C10 125.6(15) . . ?
C16 C11 C10 114.1(15) . . ?
C11 C12 C13 120.0 . . ?
C11 C12 H12 120.0 . . ?
C13 C12 H12 120.0 . . ?
C12 C13 C14 120.0 . . ?
C12 C13 H13 120.0 . . ?
C14 C13 H13 120.0 . . ?
C15 C14 C13 120.0 . . ?
C15 C14 H14 120.0 . . ?
C13 C14 H14 120.0 . . ?
C14 C15 C16 120.0 . . ?
C14 C15 H15 120.0 . . ?
C16 C15 H15 120.0 . . ?
C15 C16 C11 120.0 . . ?
C15 C16 H16 120.0 . . ?
C11 C16 H16 120.0 . . ?
O3 C17 C18 107.3(13) . . ?
O3 C17 H17A 110.2 . . ?
C18 C17 H17A 110.2 . . ?
O3 C17 H17B 110.2 . . ?
C18 C17 H17B 110.2 . . ?
H17A C17 H17B 108.5 . . ?
N3 C18 C17 106.4(13) . . ?
N3 C18 C19 108.8(13) . . ?
C17 C18 C19 108.0(15) . . ?
N3 C18 H18 111.1 . . ?
C17 C18 H18 111.1 . . ?
C19 C18 H18 111.1 . . ?
C20 C19 C24 120.0 . . ?
C20 C19 C18 114.7(12) . . ?
C24 C19 C18 125.1(13) . . ?
C21 C20 C19 120.0 . . ?
C21 C20 H20 120.0 . . ?
C19 C20 H20 120.0 . . ?
C22 C21 C20 120.0 . . ?
C22 C21 H21 120.0 . . ?
C20 C21 H21 120.0 . . ?
C21 C22 C23 120.0 . . ?
C21 C22 H22 120.0 . . ?
C23 C22 H22 120.0 . . ?
C24 C23 C22 120.0 . . ?
C24 C23 H23 120.0 . . ?
C22 C23 H23 120.0 . . ?
C23 C24 C19 120.0 . . ?
C23 C24 H24 120.0 . . ?
C19 C24 H24 120.0 . . ?
O4 C25 C26 105.8(9) . . ?
O4 C25 H25A 110.6 . . ?
C26 C25 H25A 110.6 . . ?
O4 C25 H25B 110.6 . . ?
C26 C25 H25B 110.6 . . ?
H25A C25 H25B 108.7 . . ?
N4 C26 C27 114.8(11) . . ?
N4 C26 C25 104.6(10) . . ?
C27 C26 C25 111.7(10) . . ?
N4 C26 H26 108.5 . . ?
C27 C26 H26 108.5 . . ?
C25 C26 H26 108.5 . . ?
C28 C27 C32 116.3(16) . . ?
C28 C27 C26 119.1(15) . . ?
C32 C27 C26 124.2(15) . . ?
C27 C28 C29 122(2) . . ?
C27 C28 H28 118.8 . . ?
C29 C28 H28 118.8 . . ?
C30 C29 C28 124(2) . . ?
C30 C29 H29 118.0 . . ?
C28 C29 H29 118.0 . . ?
C29 C30 C31 116(2) . . ?
C29 C30 H30 122.2 . . ?
C31 C30 H30 122.3 . . ?
C30 C31 C32 123(2) . . ?
C30 C31 H31 118.7 . . ?
C32 C31 H31 118.7 . . ?
C27 C32 C31 119(2) . . ?
C27 C32 H32 120.7 . . ?
C31 C32 H32 120.7 . . ?
O5 C33 C34 111.8(11) . . ?
O5 C33 H33A 109.3 . . ?
C34 C33 H33A 109.3 . . ?
O5 C33 H33B 109.3 . . ?
C34 C33 H33B 109.3 . . ?
H33A C33 H33B 107.9 . . ?
C35 C34 C33 116.2(12) . . ?
C35 C34 N5 112.1(12) . . ?
C33 C34 N5 105.6(10) . . ?
C35 C34 H34 107.5 . . ?
C33 C34 H34 107.5 . . ?
N5 C34 H34 107.5 . . ?
C36 C35 C40 111.7(16) . . ?
C36 C35 C34 122.4(15) . . ?
C40 C35 C34 125.9(14) . . ?
C37 C36 C35 125(2) . . ?
C37 C36 H36 117.3 . . ?
C35 C36 H36 117.3 . . ?
C36 C37 C38 125(2) . . ?
C36 C37 H37 117.6 . . ?
C38 C37 H37 117.6 . . ?
C39 C38 C37 114(2) . . ?
C39 C38 H38 123.1 . . ?
C37 C38 H38 123.1 . . ?
C38 C39 C40 123(2) . . ?
C38 C39 H39 118.7 . . ?
C40 C39 H39 118.7 . . ?
C35 C40 C39 121.6(18) . . ?
C35 C40 H40 119.2 . . ?
C39 C40 H40 119.2 . . ?
O6 C41 C42 107.2(11) . . ?
O6 C41 H41A 110.3 . . ?
C42 C41 H41A 110.3 . . ?
O6 C41 H41B 110.3 . . ?
C42 C41 H41B 110.3 . . ?
H41A C41 H41B 108.5 . . ?
C43 C42 C41 120.2(12) . . ?
C43 C42 N6 112.9(11) . . ?
C41 C42 N6 101.6(10) . . ?
C43 C42 H42 107.1 . . ?
C41 C42 H42 107.1 . . ?
N6 C42 H42 107.1 . . ?
C44 C43 C48 120.0 . . ?
C44 C43 C42 116.0(8) . . ?
C48 C43 C42 124.0(8) . . ?
C43 C44 C45 120.0 . . ?
C43 C44 H44 120.0 . . ?
C45 C44 H44 120.0 . . ?
C46 C45 C44 120.0 . . ?
C46 C45 H45 120.0 . . ?
C44 C45 H45 120.0 . . ?
C45 C46 C47 120.0 . . ?
C45 C46 H46 120.0 . . ?
C47 C46 H46 120.0 . . ?
C46 C47 C48 120.0 . . ?
C46 C47 H47 120.0 . . ?
C48 C47 H47 120.0 . . ?
C47 C48 C43 120.0 . . ?
C47 C48 H48 120.0 . . ?
C43 C48 H48 120.0 . . ?

loop_
_geom_bond_atom_site_label_1
_geom_bond_atom_site_label_2
_geom_bond_distance
_geom_bond_site_symmetry_2
_geom_bond_publ_flag
Co1 O3 1.883(9) . ?
Co1 O1 1.900(10) . ?
Co1 O2 1.920(10) . ?
Co1 N2 1.937(11) . ?
Co1 N1 1.946(12) . ?
Co1 N3 1.958(12) . ?
Co1 Co2 2.650(2) . ?
Co2 O6 2.058(8) . ?
Co2 O3 2.095(10) . ?
Co2 O5 2.111(9) . ?
Co2 O2 2.112(9) . ?
Co2 O1 2.113(9) . ?
Co2 O4 2.125(9) . ?
Co2 Co3 2.649(2) . ?
Co3 O6 1.882(9) . ?
Co3 N6 1.902(11) . ?
Co3 O4 1.905(9) . ?
Co3 O5 1.945(8) . ?
Co3 N5 1.958(10) . ?
Co3 N4 1.988(11) . ?
N1 C2 1.515(18) . ?
N1 H1A 0.9700 . ?
N1 H1B 0.9700 . ?
N2 C10 1.54(2) . ?
N2 H2A 0.9700 . ?
N2 H2B 0.9700 . ?
N3 C18 1.506(19) . ?
N3 H3A 0.9700 . ?
N3 H3B 0.9700 . ?
N4 C26 1.473(17) . ?
N4 H4A 0.9700 . ?
N4 H4B 0.9700 . ?
N5 C34 1.511(16) . ?
N5 H5A 0.9700 . ?
N5 H5B 0.9700 . ?
N6 C42 1.558(17) . ?
N6 H6A 0.9700 . ?
N6 H6B 0.9700 . ?
O1 C1 1.390(16) . ?
O1 H1 0.9800 . ?
O2 C9 1.430(18) . ?
O2 H2D 0.9800 . ?
O3 C17 1.428(17) . ?
O3 H3 0.9800 . ?
O4 C25 1.395(15) . ?
O4 H4D 0.9800 . ?
O5 C33 1.408(16) . ?
O5 H5D 0.9800 . ?
O6 C41 1.439(17) . ?
O6 H6D 0.9800 . ?
C1 C2 1.516(19) . ?
C1 H1C 0.9700 . ?
C1 H1D 0.9700 . ?
C2 C3 1.49(2) . ?
C2 H2 0.9800 . ?
C3 C4 1.36(3) . ?
C3 C8 1.37(2) . ?
C4 C5 1.36(4) . ?
C4 H4 0.9300 . ?
C5 C6 1.39(4) . ?
C5 H5 0.9300 . ?
C6 C7 1.28(4) . ?
C6 H6 0.9300 . ?
C7 C8 1.40(3) . ?
C7 H7 0.9300 . ?
C8 H8 0.9300 . ?
C9 C10 1.58(2) . ?
C9 H9A 0.9700 . ?
C9 H9B 0.9700 . ?
C10 C11 1.50(2) . ?
C10 H10 0.9800 . ?
C11 C12 1.3900 . ?
C11 C16 1.3900 . ?
C12 C13 1.3900 . ?
C12 H12 0.9300 . ?
C13 C14 1.3900 . ?
C13 H13 0.9300 . ?
C14 C15 1.3900 . ?
C14 H14 0.9300 . ?
C15 C16 1.3900 . ?
C15 H15 0.9300 . ?
C16 H16 0.9300 . ?
C17 C18 1.52(2) . ?
C17 H17A 0.9700 . ?
C17 H17B 0.9700 . ?
C18 C19 1.61(2) . ?
C18 H18 0.9800 . ?
C19 C20 1.3900 . ?
C19 C24 1.3900 . ?
C20 C21 1.3900 . ?
C20 H20 0.9300 . ?
C21 C22 1.3900 . ?
C21 H21 0.9300 . ?
C22 C23 1.3900 . ?
C22 H22 0.9300 . ?
C23 C24 1.3900 . ?
C23 H23 0.9300 . ?
C24 H24 0.9300 . ?
C25 C26 1.562(19) . ?
C25 H25A 0.9700 . ?
C25 H25B 0.9700 . ?
C26 C27 1.492(19) . ?
C26 H26 0.9800 . ?
C27 C28 1.35(3) . ?
C27 C32 1.35(2) . ?
C28 C29 1.37(3) . ?
C28 H28 0.9300 . ?
C29 C30 1.33(4) . ?
C29 H29 0.9300 . ?
C30 C31 1.33(3) . ?
C30 H30 0.9300 . ?
C31 C32 1.47(3) . ?
C31 H31 0.9300 . ?
C32 H32 0.9300 . ?
C33 C34 1.48(2) . ?
C33 H33A 0.9700 . ?
C33 H33B 0.9700 . ?
C34 C35 1.48(2) . ?
C34 H34 0.9800 . ?
C35 C36 1.38(2) . ?
C35 C40 1.42(2) . ?
C36 C37 1.34(3) . ?
C36 H36 0.9300 . ?
C37 C38 1.37(4) . ?
C37 H37 0.9300 . ?
C38 C39 1.36(3) . ?
C38 H38 0.9300 . ?
C39 C40 1.44(3) . ?
C39 H39 0.9300 . ?
C40 H40 0.9300 . ?
C41 C42 1.533(19) . ?
C41 H41A 0.9700 . ?
C41 H41B 0.9700 . ?
C42 C43 1.484(15) . ?
C42 H42 0.9800 . ?
C43 C44 1.3900 . ?
C43 C48 1.3900 . ?
C44 C45 1.3900 . ?
C44 H44 0.9300 . ?
C45 C46 1.3900 . ?
C45 H45 0.9300 . ?
C46 C47 1.3900 . ?
C46 H46 0.9300 . ?
C47 C48 1.3900 . ?
C47 H47 0.9300 . ?
C48 H48 0.9300 . ?

loop_
_geom_torsion_atom_site_label_1
_geom_torsion_atom_site_label_2
_geom_torsion_atom_site_label_3
_geom_torsion_atom_site_label_4
_geom_torsion
_geom_torsion_site_symmetry_1
_geom_torsion_site_symmetry_2
_geom_torsion_site_symmetry_3
_geom_torsion_site_symmetry_4
_geom_torsion_publ_flag
O3 Co1 O1 C1 74.1(8) . . . . ?
O2 Co1 O1 C1 161.1(8) . . . . ?
N2 Co1 O1 C1 -111.8(8) . . . . ?
N1 Co1 O1 C1 -17.6(8) . . . . ?
Co2 Co1 O1 C1 117.2(8) . . . . ?
O3 Co1 O1 Co2 -43.0(4) . . . . ?
O2 Co1 O1 Co2 43.9(3) . . . . ?
N2 Co1 O1 Co2 131.1(4) . . . . ?
N1 Co1 O1 Co2 -134.8(4) . . . . ?
O1 Co1 O3 C17 163.8(10) . . . . ?
O2 Co1 O3 C17 77.9(10) . . . . ?
N1 Co1 O3 C17 -109.5(10) . . . . ?
N3 Co1 O3 C17 -13.0(10) . . . . ?
Co2 Co1 O3 C17 120.4(10) . . . . ?
O1 Co1 O3 Co2 43.4(4) . . . . ?
O2 Co1 O3 Co2 -42.4(4) . . . . ?
N1 Co1 O3 Co2 130.2(4) . . . . ?
N3 Co1 O3 Co2 -133.3(5) . . . . ?
N6 Co3 O6 C41 -11.1(8) . . . . ?
O4 Co3 O6 C41 81.6(8) . . . . ?
O5 Co3 O6 C41 168.9(8) . . . . ?
N5 Co3 O6 C41 -103.9(8) . . . . ?
Co2 Co3 O6 C41 125.2(9) . . . . ?
N6 Co3 O6 Co2 -136.2(4) . . . . ?
O4 Co3 O6 Co2 -43.6(3) . . . . ?
O5 Co3 O6 Co2 43.7(3) . . . . ?
N5 Co3 O6 Co2 130.9(4) . . . . ?
Co1 O1 C1 C2 43.9(13) . . . . ?
Co2 O1 C1 C2 135.5(10) . . . . ?
Co1 N1 C2 C3 160.9(10) . . . . ?
Co1 N1 C2 C1 36.1(13) . . . . ?
O1 C1 C2 C3 -178.9(13) . . . . ?
O1 C1 C2 N1 -52.7(15) . . . . ?
N1 C2 C3 C4 -51(2) . . . . ?
C1 C2 C3 C4 69(3) . . . . ?
N1 C2 C3 C8 131.5(16) . . . . ?
C1 C2 C3 C8 -108.9(17) . . . . ?
C8 C3 C4 C5 10(4) . . . . ?
C2 C3 C4 C5 -168(2) . . . . ?
C3 C4 C5 C6 -13(5) . . . . ?
C4 C5 C6 C7 8(6) . . . . ?
C5 C6 C7 C8 1(5) . . . . ?
C4 C3 C8 C7 -2(3) . . . . ?
C2 C3 C8 C7 176.5(16) . . . . ?
C6 C7 C8 C3 -4(3) . . . . ?
Co1 O2 C9 C10 43.7(15) . . . . ?
Co2 O2 C9 C10 134.6(11) . . . . ?
Co1 N2 C10 C11 150.4(12) . . . . ?
Co1 N2 C10 C9 31.8(14) . . . . ?
O2 C9 C10 C11 -168.2(16) . . . . ?
O2 C9 C10 N2 -48.5(17) . . . . ?
N2 C10 C11 C12 -48(2) . . . . ?
C9 C10 C11 C12 67(2) . . . . ?
N2 C10 C11 C16 138.7(14) . . . . ?
C9 C10 C11 C16 -106.6(17) . . . . ?
C16 C11 C12 C13 0.0 . . . . ?
C10 C11 C12 C13 -173(2) . . . . ?
C11 C12 C13 C14 0.0 . . . . ?
C12 C13 C14 C15 0.0 . . . . ?
C13 C14 C15 C16 0.0 . . . . ?
C14 C15 C16 C11 0.0 . . . . ?
C12 C11 C16 C15 0.0 . . . . ?
C10 C11 C16 C15 174(2) . . . . ?
Co1 O3 C17 C18 38.6(15) . . . . ?
Co2 O3 C17 C18 133.1(12) . . . . ?
Co1 N3 C18 C17 39.5(17) . . . . ?
Co1 N3 C18 C19 155.7(11) . . . . ?
O3 C17 C18 N3 -51.7(18) . . . . ?
O3 C17 C18 C19 -168.4(13) . . . . ?
N3 C18 C19 C20 125.9(13) . . . . ?
C17 C18 C19 C20 -119.0(14) . . . . ?
N3 C18 C19 C24 -59.9(19) . . . . ?
C17 C18 C19 C24 55.2(18) . . . . ?
C24 C19 C20 C21 0.0 . . . . ?
C18 C19 C20 C21 174.5(15) . . . . ?
C19 C20 C21 C22 0.0 . . . . ?
C20 C21 C22 C23 0.0 . . . . ?
C21 C22 C23 C24 0.0 . . . . ?
C22 C23 C24 C19 0.0 . . . . ?
C20 C19 C24 C23 0.0 . . . . ?
C18 C19 C24 C23 -173.9(16) . . . . ?
Co3 O4 C25 C26 41.6(12) . . . . ?
Co2 O4 C25 C26 135.6(9) . . . . ?
Co3 N4 C26 C27 165.9(9) . . . . ?
Co3 N4 C26 C25 43.2(11) . . . . ?
O4 C25 C26 N4 -56.4(14) . . . . ?
O4 C25 C26 C27 178.9(12) . . . . ?
N4 C26 C27 C28 107.2(19) . . . . ?
C25 C26 C27 C28 -134.0(17) . . . . ?
N4 C26 C27 C32 -65.2(18) . . . . ?
C25 C26 C27 C32 53.6(19) . . . . ?
C32 C27 C28 C29 -10(3) . . . . ?
C26 C27 C28 C29 177(2) . . . . ?
C27 C28 C29 C30 6(5) . . . . ?
C28 C29 C30 C31 -2(4) . . . . ?
C29 C30 C31 C32 2(4) . . . . ?
C28 C27 C32 C31 9(3) . . . . ?
C26 C27 C32 C31 -178.3(16) . . . . ?
C30 C31 C32 C27 -6(3) . . . . ?
Co3 O5 C33 C34 37.0(12) . . . . ?
Co2 O5 C33 C34 129.0(10) . . . . ?
O5 C33 C34 C35 -176.1(11) . . . . ?
O5 C33 C34 N5 -51.2(14) . . . . ?
Co3 N5 C34 C35 166.3(11) . . . . ?
Co3 N5 C34 C33 38.8(12) . . . . ?
C33 C34 C35 C36 -66(3) . . . . ?
N5 C34 C35 C36 172(2) . . . . ?
C33 C34 C35 C40 112(2) . . . . ?
N5 C34 C35 C40 -9(2) . . . . ?
C40 C35 C36 C37 6(4) . . . . ?
C34 C35 C36 C37 -175(3) . . . . ?
C35 C36 C37 C38 -4(6) . . . . ?
C36 C37 C38 C39 1(5) . . . . ?
C37 C38 C39 C40 -2(4) . . . . ?
C36 C35 C40 C39 -7(3) . . . . ?
C34 C35 C40 C39 175(2) . . . . ?
C38 C39 C40 C35 5(4) . . . . ?
Co3 O6 C41 C42 40.5(11) . . . . ?
Co2 O6 C41 C42 137.4(9) . . . . ?
O6 C41 C42 C43 179.6(10) . . . . ?
O6 C41 C42 N6 -55.0(12) . . . . ?
Co3 N6 C42 C43 174.7(9) . . . . ?
Co3 N6 C42 C41 44.5(10) . . . . ?
C41 C42 C43 C44 -113.7(15) . . . . ?
N6 C42 C43 C44 126.3(13) . . . . ?
C41 C42 C43 C48 68.4(18) . . . . ?
N6 C42 C43 C48 -51.6(18) . . . . ?
C48 C43 C44 C45 0.0 . . . . ?
C42 C43 C44 C45 -178.0(15) . . . . ?
C43 C44 C45 C46 0.0 . . . . ?
C44 C45 C46 C47 0.0 . . . . ?
C45 C46 C47 C48 0.0 . . . . ?
C46 C47 C48 C43 0.0 . . . . ?
C44 C43 C48 C47 0.0 . . . . ?
C42 C43 C48 C47 177.8(16) . . . . ?
